data_2012087
loop_
_publ_author_name
'Skakle, Janet M. S.'
'Wardell, James L.'
'Wardell, Solange M. S. V.'

_publ_section_title
;
 Diphenyl(2-thioxo-1,3-dithiole-4,5-dithiolato-<i>S</i>,<i>S</i>')plumbane
 at 295K and
 diphenyl(2-thioxo-1,3-dithiole-4,5-dithiolato-<i>S</i>,<i>S</i>')stannane
 at 150K
;
_journal_issue 7
_journal_name_full 'Acta Crystallographica Section C'
_journal_page_first 787
_journal_page_last 789
_journal_paper_doi 10.1107/S0108270101004474
_journal_volume 57
_journal_year 2001
_chemical_formula_iupac '[Sn (C3 S5) (C6 H5)2]'
_chemical_formula_moiety 'C15 H10 S5 Sn'
_chemical_formula_sum 'C15 H10 S5 Sn'
_chemical_formula_weight 469.23
_chemical_name_systematic
;
(2-thioxo-1,3-dithiole-4,5-dithiolato-S,S')diphenylstannane
;
_space_group_IT_number 33
_symmetry_cell_setting orthorhombic
_symmetry_space_group_name_Hall 'P 2c -2n'
_symmetry_space_group_name_H-M 'P n a 21'
_audit_creation_method SHELXL97
_cell_angle_alpha 90
_cell_angle_beta 90
_cell_angle_gamma 90
_cell_formula_units_Z 4
_cell_length_a 17.3574(5)
_cell_length_b 9.2270(2)
_cell_length_c 10.3775(2)
_cell_measurement_reflns_used 6500
_cell_measurement_temperature 150(2)
_cell_measurement_theta_max 27.5
_cell_measurement_theta_min 2.9
_cell_volume 1662.03(7)
_computing_cell_refinement 'DENZO and COLLECT'
_computing_data_collection 'DENZO (Otwinowski and Minor, 1997) and COLLECT (Nonius, 1998)'
_computing_data_reduction 'DENZO and COLLECT'
_computing_molecular_graphics
;
ORTEX in OSCAIL (McArdle, 1994, 2000), ORTEP-3 for Windows (Farrugia, 1997)
;
_computing_publication_material 'CIFTAB (Sheldrick, 1997)'
_computing_structure_refinement 'SHELXL97 (Sheldrick, 1997)'
_computing_structure_solution 'SHELXS86 (Sheldrick, 1990)'
_diffrn_ambient_temperature 150(2)
_diffrn_measured_fraction_theta_full 1.00
_diffrn_measured_fraction_theta_max 1.00
_diffrn_measurement_device_type 'Nonius KappaCCD area-detector'
_diffrn_measurement_method \f/\w
_diffrn_radiation_monochromator graphite
_diffrn_radiation_source 'fine-focus sealed tube'
_diffrn_radiation_type MoK\a
_diffrn_radiation_wavelength .71073
_diffrn_reflns_av_R_equivalents .039
_diffrn_reflns_av_sigmaI/netI .046
_diffrn_reflns_limit_h_max 19
_diffrn_reflns_limit_h_min -22
_diffrn_reflns_limit_k_max 11
_diffrn_reflns_limit_k_min -11
_diffrn_reflns_limit_l_max 13
_diffrn_reflns_limit_l_min -13
_diffrn_reflns_number 11483
_diffrn_reflns_theta_full 27.5
_diffrn_reflns_theta_max 27.5
_diffrn_reflns_theta_min 3.2
_exptl_absorpt_coefficient_mu 2.15
_exptl_absorpt_correction_T_max .882
_exptl_absorpt_correction_T_min .425
_exptl_absorpt_correction_type empirical
_exptl_absorpt_process_details '(SORTAV; Blessing, 1995, 1997)'
_exptl_crystal_colour orange-red
_exptl_crystal_density_diffrn 1.875
_exptl_crystal_density_method 'not measured'
_exptl_crystal_description needle
_exptl_crystal_F_000 920
_exptl_crystal_size_max .48
_exptl_crystal_size_mid .10
_exptl_crystal_size_min .06
_refine_diff_density_max .68
_refine_diff_density_min -1.25
_refine_ls_abs_structure_details '(Flack, 1983)'
_refine_ls_abs_structure_Flack -.004(19)
_refine_ls_extinction_method none
_refine_ls_goodness_of_fit_ref 1.08
_refine_ls_hydrogen_treatment constr
_refine_ls_matrix_type full
_refine_ls_number_parameters 190
_refine_ls_number_reflns 3622
_refine_ls_number_restraints 1
_refine_ls_restrained_S_all 1.08
_refine_ls_R_factor_all .032
_refine_ls_R_factor_gt .028
_refine_ls_shift/su_max <0.001
_refine_ls_shift/su_mean .000
_refine_ls_structure_factor_coef Fsqd
_refine_ls_weighting_details 'w = 1/[\s^2^(Fo^2^)+(0.0284P)^2^] where P=(Fo^2^+2Fc^2^)/3'
_refine_ls_weighting_scheme calc
_refine_ls_wR_factor_ref .061
_reflns_number_gt 3405
_reflns_number_total 3622
_reflns_threshold_expression I>2\s(I)
_cod_data_source_file gg1047.cif
_cod_data_source_block IV
_cod_original_sg_symbol_H-M Pna21
_cod_database_code 2012087
_cod_database_fobs_code 2012087

loop_
_symmetry_equiv_pos_as_xyz
'x, y, z'
'-x, -y, z+1/2'
'x+1/2, -y+1/2, z'
'-x+1/2, y+1/2, z+1/2'

loop_
_atom_site_label
_atom_site_fract_x
_atom_site_fract_y
_atom_site_fract_z
_atom_site_U_iso_or_equiv
_atom_site_adp_type
_atom_site_calc_flag
_atom_site_refinement_flags
_atom_site_occupancy
_atom_site_disorder_assembly
_atom_site_disorder_group
_atom_site_type_symbol
Sn1 .101604(10) .16708(2) -.01258(3) .01963(8) Uani d . 1 . . Sn
S1 .15889(5) .22305(10) .20630(8) .02618(18) Uani d . 1 . . S
S2 .20835(5) .30346(10) -.10939(9) .02471(19) Uani d . 1 . . S
C1 .2330(2) .3346(3) .1525(4) .0195(7) Uani d . 1 . . C
C2 .25333(18) .3662(4) .0302(3) .0195(7) Uani d . 1 . . C
S3 .28947(5) .41349(9) .27232(7) .02238(18) Uani d . 1 . . S
S4 .33083(5) .48353(9) .01353(7) .0260(2) Uani d . 1 . . S
C3 .34947(19) .5097(4) .1743(3) .0239(7) Uani d . 1 . . C
S5 .42116(5) .61976(11) .22192(8) .0286(2) Uani d . 1 . . S
C4 .10113(16) -.0625(4) .0153(3) .0209(8) Uani d . 1 . . C
C5 .1555(2) -.1267(4) .0932(3) .0237(7) Uani d . 1 . . C
H5 .1917 -.0683 .1383 .028 Uiso calc R 1 . . H
C6 .1577(2) -.2763(4) .1062(4) .0328(9) Uani d . 1 . . C
H6 .1970 -.3205 .1564 .039 Uiso calc R 1 . . H
C7 .1024(2) -.3614(5) .0455(5) .0368(10) Uani d . 1 . . C
H7 .1033 -.4638 .0551 .044 Uiso calc R 1 . . H
C8 .0463(2) -.2964(4) -.0288(4) .0339(9) Uani d . 1 . . C
H8 .0076 -.3538 -.0687 .041 Uiso calc R 1 . . H
C9 .0463(2) -.1474(4) -.0455(3) .0260(8) Uani d . 1 . . C
H9 .0086 -.1032 -.0988 .031 Uiso calc R 1 . . H
C10 -.00310(17) .2880(3) -.0017(4) .0211(6) Uani d . 1 . . C
C11 -.0392(2) .3451(4) -.1098(4) .0259(9) Uani d . 1 . . C
H11 -.0193 .3254 -.1933 .031 Uiso calc R 1 . . H
C12 -.1045(2) .4312(5) -.0957(4) .0327(10) Uani d . 1 . . C
H12 -.1289 .4710 -.1697 .039 Uiso calc R 1 . . H
C13 -.1338(2) .4585(4) .0237(4) .0330(9) Uani d . 1 . . C
H13 -.1782 .5179 .0324 .040 Uiso calc R 1 . . H
C14 -.0995(2) .4010(5) .1318(5) .0418(11) Uani d . 1 . . C
H14 -.1208 .4187 .2146 .050 Uiso calc R 1 . . H
C15 -.0337(2) .3168(4) .1186(4) .0313(10) Uani d . 1 . . C
H15 -.0094 .2785 .1933 .038 Uiso calc R 1 . . H

loop_
_atom_site_aniso_label
_atom_site_aniso_U_11
_atom_site_aniso_U_22
_atom_site_aniso_U_33
_atom_site_aniso_U_12
_atom_site_aniso_U_13
_atom_site_aniso_U_23
Sn1 .02078(12) .01665(12) .02147(13) .00217(8) -.00251(10) -.00229(10)
S1 .0325(5) .0270(4) .0190(4) -.0096(4) -.0022(3) -.0003(4)
S2 .0286(5) .0293(5) .0162(4) -.0022(4) -.0007(3) -.0030(3)
C1 .0190(18) .0171(18) .0224(18) .0023(12) -.0013(14) -.0032(12)
C2 .0183(17) .0192(17) .0211(17) -.0005(14) -.0018(12) -.0017(13)
S3 .0245(4) .0247(4) .0180(4) -.0053(3) .0001(3) -.0032(3)
S4 .0270(4) .0307(5) .0204(5) -.0052(4) .0024(3) -.0024(3)
C3 .0237(18) .0210(18) .0271(18) .0003(15) .0012(13) -.0017(13)
S5 .0290(5) .0344(5) .0225(4) -.0116(4) .0057(4) -.0064(4)
C4 .0212(17) .0141(16) .027(2) .0018(11) .0057(12) -.0044(13)
C5 .0240(18) .0205(18) .0266(18) .0004(15) .0018(14) -.0021(15)
C6 .042(2) .021(2) .036(2) .0039(17) .0010(17) .0034(17)
C7 .052(3) .019(2) .039(2) -.0010(16) .0072(17) .0031(18)
C8 .038(2) .0292(19) .034(2) -.0146(16) .0032(19) -.0129(19)
C9 .0253(18) .0257(18) .027(2) -.0032(14) .0045(13) -.0054(13)
C10 .0212(15) .0152(14) .0268(18) -.0008(12) .0009(14) .0002(16)
C11 .025(2) .029(2) .023(2) .0036(15) -.0013(15) -.0049(14)
C12 .028(2) .028(2) .042(3) .0066(15) -.0080(15) -.0036(18)
C13 .0211(18) .033(2) .045(3) .0076(15) .0022(16) -.0079(16)
C14 .035(3) .047(3) .043(3) .0057(18) .0156(17) -.005(2)
C15 .030(2) .035(2) .029(2) .0041(16) .0048(17) .0053(16)

loop_
_atom_type_symbol
_atom_type_description
_atom_type_scat_dispersion_real
_atom_type_scat_dispersion_imag
_atom_type_scat_source
C C .0033 .0016 'International Tables Vol C Tables 4.2.6.8 and 6.1.1.4'
H H .0000 .0000 'International Tables Vol C Tables 4.2.6.8 and 6.1.1.4'
Sn Sn -.6537 1.4246 'International Tables Vol C Tables 4.2.6.8 and 6.1.1.4'
S S .1246 .1234 'International Tables Vol C Tables 4.2.6.8 and 6.1.1.4'

loop_
_geom_angle_atom_site_label_1
_geom_angle_atom_site_label_2
_geom_angle_atom_site_label_3
_geom_angle_site_symmetry_1
_geom_angle_site_symmetry_3
_geom_angle
C10 Sn1 C4 . . 120.47(11)
C10 Sn1 S2 . . 113.34(8)
C4 Sn1 S2 . . 124.49(8)
C10 Sn1 S1 . . 100.38(10)
C4 Sn1 S1 . . 94.72(9)
S2 Sn1 S1 . . 88.06(3)
C10 Sn1 S5 . 4_544 90.77(11)
C4 Sn1 S5 . 4_544 88.74(9)
S2 Sn1 S5 . 4_544 77.59(3)
S1 Sn1 S5 . 4_544 164.51(3)
C10 Sn1 S5 . 3_455 72.77(8)
C4 Sn1 S5 . 3_455 51.58(8)
S2 Sn1 S5 . 3_455 171.57(3)
S1 Sn1 S5 . 3_455 85.03(2)
S5 Sn1 S5 4_544 3_455 108.722(16)
C1 S1 Sn1 . . 97.09(13)
C2 S2 Sn1 . . 99.67(11)
C2 C1 S1 . . 128.5(3)
C2 C1 S3 . . 115.7(3)
S1 C1 S3 . . 115.7(2)
C1 C2 S4 . . 115.6(3)
C1 C2 S2 . . 126.3(3)
S4 C2 S2 . . 118.10(18)
C3 S3 C1 . . 97.78(16)
C3 S4 C2 . . 97.86(16)
S5 C3 S3 . . 126.3(2)
S5 C3 S4 . . 120.7(2)
S3 C3 S4 . . 113.05(19)
C3 S5 Sn1 . 4 106.11(12)
C5 C4 C9 . . 119.7(3)
C5 C4 Sn1 . . 120.2(2)
C9 C4 Sn1 . . 120.1(2)
C4 C5 C6 . . 120.2(3)
C4 C5 H5 . . 119.9
C6 C5 H5 . . 119.9
C5 C6 C7 . . 119.9(4)
C5 C6 H6 . . 120.0
C7 C6 H6 . . 120.0
C8 C7 C6 . . 119.6(4)
C8 C7 H7 . . 120.2
C6 C7 H7 . . 120.2
C7 C8 C9 . . 120.1(4)
C7 C8 H8 . . 120.0
C9 C8 H8 . . 120.0
C4 C9 C8 . . 120.3(4)
C4 C9 H9 . . 119.8
C8 C9 H9 . . 119.8
C15 C10 C11 . . 118.9(3)
C15 C10 Sn1 . . 118.4(3)
C11 C10 Sn1 . . 122.6(3)
C10 C11 C12 . . 119.9(4)
C10 C11 H11 . . 120.1
C12 C11 H11 . . 120.1
C13 C12 C11 . . 120.3(4)
C13 C12 H12 . . 119.8
C11 C12 H12 . . 119.8
C12 C13 C14 . . 120.6(3)
C12 C13 H13 . . 119.7
C14 C13 H13 . . 119.7
C13 C14 C15 . . 119.4(4)
C13 C14 H14 . . 120.3
C15 C14 H14 . . 120.3
C10 C15 C14 . . 120.8(4)
C10 C15 H15 . . 119.6
C14 C15 H15 . . 119.6

loop_
_geom_bond_atom_site_label_1
_geom_bond_atom_site_label_2
_geom_bond_site_symmetry_2
_geom_bond_distance
_geom_bond_publ_flag
Sn1 C10 . 2.135(3) ?
Sn1 C4 . 2.138(3) ?
Sn1 S2 . 2.4547(10) ?
Sn1 S1 . 2.5327(9) ?
Sn1 S5 4_544 2.8174(9) ?
Sn1 S5 3_455 4.7683(10) ?
S1 C1 . 1.740(4) ?
S2 C2 . 1.745(3) ?
C1 C2 . 1.349(5) ?
C1 S3 . 1.742(4) ?
C2 S4 . 1.735(3) ?
S3 C3 . 1.705(3) ?
S4 C3 . 1.717(3) ?
C3 S5 . 1.681(3) ?
S5 Sn1 4 2.8175(9) ?
C4 C5 . 1.377(5) ?
C4 C9 . 1.383(5) ?
C5 C6 . 1.387(4) ?
C5 H5 . .9500 ?
C6 C7 . 1.392(6) ?
C6 H6 . .9500 ?
C7 C8 . 1.379(6) ?
C7 H7 . .9500 ?
C8 C9 . 1.386(5) ?
C8 H8 . .9500 ?
C9 H9 . .9500 ?
C10 C15 . 1.383(6) ?
C10 C11 . 1.389(5) ?
C11 C12 . 1.393(5) ?
C11 H11 . .9500 ?
C12 C13 . 1.363(6) ?
C12 H12 . .9500 ?
C13 C14 . 1.375(6) ?
C13 H13 . .9500 ?
C14 C15 . 1.389(6) ?
C14 H14 . .9500 ?
C15 H15 . .9500 ?

loop_
_geom_hbond_atom_site_label_D
_geom_hbond_atom_site_label_H
_geom_hbond_atom_site_label_A
_geom_hbond_site_symmetry_A
_geom_hbond_distance_DH
_geom_hbond_distance_HA
_geom_hbond_distance_DA
_geom_hbond_angle_DHA
C5 H5 S1 . .95 2.84 3.434(4) 122
C11 H11 S5 4_544 .95 2.70 3.401(4) 131
